data_9016568
loop_
_publ_author_name
'Levi, G.'
'Scherillo, A.'

_publ_section_title
;
 Ricerche cristallografiche sui sali dell acido cloroso
 _cod_database_code 1010621
;
_journal_name_full 'Zeitschrift fur Kristallographie'
_journal_page_first 431
_journal_page_last 452
_journal_volume 76
_journal_year 1931
_chemical_formula_sum 'Cl H4 N O2'
_space_group_IT_number 100
_symmetry_space_group_name_Hall 'P 4 -2ab'
_symmetry_space_group_name_H-M 'P 4 b m'
_cell_angle_alpha 90
_cell_angle_beta 90
_cell_angle_gamma 90
_cell_formula_units_Z 2
_cell_length_a 6.3
_cell_length_b 6.3
_cell_length_c 6.3
_cell_volume 250.047
_database_code_amcsd 0017503
_exptl_crystal_density_diffrn 0.657
_cod_duplicate_entry 1010621
_cod_original_formula_sum 'N Cl'
_cod_database_code 9016568
_amcsd_formula_title 'Cl H4 N O2'

loop_
_space_group_symop_operation_xyz
x,y,z
1/2-y,1/2-x,z
-y,x,z
1/2+x,1/2-y,z
-x,-y,z
1/2+y,1/2+x,z
y,-x,z
1/2-x,1/2+y,z

loop_
_atom_site_label
_atom_site_type_symbol
_atom_site_fract_x
_atom_site_fract_y
_atom_site_fract_z
_atom_site_attached_hydrogens
N1 N 0.00000 0.00000 0.00000 4
Cl1 Cl 0.50000 0.00000 0.25000 0

loop_
_cod_changelog_entry_id
_cod_changelog_entry_author
_cod_changelog_entry_date
_cod_changelog_entry_text
1 'Vaitkus, Antanas' 2024-12-10T18:18:33+02:00
;
 Added the '_atom_site_type_symbol' data item and updated the
 '_chemical_formula_sum' data value to match the summary formula provided
 by the AMCSD. Note, that the updated formula includes the attached hydrogen
 atoms and the oxygen atoms for which the explicit coordinates could not be
 determined.
;

loop_
_cod_related_entry_id
_cod_related_entry_database
_cod_related_entry_code
1 AMCSD 0017503
